data_4349738
loop_
_publ_author_name
'\<Zivkovi\'c, M. D.'
'Kljun, J.'
'Ilic-Tomic, T.'
'Pavic, A.'
'Veselinovi\'c, A.'
'Manojlovi\'c, D. D.'
'Nikodinovic-Runic, J.'
'Turel, I.'

_publ_section_title
;
 A new class of platinum(ii) complexes with the phosphine ligand pta which
 show potent anticancer activity
;
_journal_issue 1
_journal_name_full 'Inorganic Chemistry Frontiers'
_journal_page_first 39
_journal_paper_doi 10.1039/C7QI00299H
_journal_volume 5
_journal_year 2018
_chemical_formula_moiety 'C15 H16 Cl I2 N4 O P Pt'
_chemical_formula_sum 'C15 H16 Cl I2 N4 O P Pt'
_chemical_formula_weight 783.63
_space_group_crystal_system triclinic
_space_group_IT_number 2
_space_group_name_Hall '-P 1'
_space_group_name_H-M_alt 'P -1'
_atom_sites_solution_hydrogens geom
_audit_creation_method SHELXL-2014/7
_audit_update_record
;
2016-06-02 deposited with the CCDC.
2017-10-17 downloaded from the CCDC.
;
_cell_angle_alpha 86.328(4)
_cell_angle_beta 88.630(4)
_cell_angle_gamma 73.328(5)
_cell_formula_units_Z 2
_cell_length_a 5.8236(3)
_cell_length_b 9.9683(6)
_cell_length_c 17.4696(9)
_cell_measurement_reflns_used 3385
_cell_measurement_temperature 150(2)
_cell_measurement_theta_max 30.1090
_cell_measurement_theta_min 3.2820
_cell_volume 969.49(10)
_computing_cell_refinement
;

CrysAlisPro, Agilent Technologies,

Version 1.171.36.28 (release 01-02-2013 CrysAlis171 .NET)

(compiled Feb  1 2013,16:14:44)

;
_computing_data_collection
;

CrysAlisPro, Agilent Technologies,

Version 1.171.36.28 (release 01-02-2013 CrysAlis171 .NET)

(compiled Feb  1 2013,16:14:44)

;
_computing_data_reduction
;

CrysAlisPro, Agilent Technologies,

Version 1.171.36.28 (release 01-02-2013 CrysAlis171 .NET)

(compiled Feb  1 2013,16:14:44)

;
_computing_structure_refinement 'SHELXL-2014/7 (Sheldrick, 2014)'
_computing_structure_solution 'SIR92 (Altomare et al., 1993)'
_diffrn_ambient_temperature 150(2)
_diffrn_measured_fraction_theta_full 0.997
_diffrn_measured_fraction_theta_max 0.997
_diffrn_measurement_device_type 'SuperNova, Dual, Mo at zero, Atlas'
_diffrn_measurement_method '\w scans'
_diffrn_radiation_monochromator mirror
_diffrn_radiation_source 'fine-focus sealed tube'
_diffrn_radiation_type MoK\a
_diffrn_radiation_wavelength 0.71069
_diffrn_reflns_av_R_equivalents 0.0323
_diffrn_reflns_av_unetI/netI 0.0584
_diffrn_reflns_Laue_measured_fraction_full 0.997
_diffrn_reflns_Laue_measured_fraction_max 0.997
_diffrn_reflns_limit_h_max 7
_diffrn_reflns_limit_h_min -6
_diffrn_reflns_limit_k_max 11
_diffrn_reflns_limit_k_min -12
_diffrn_reflns_limit_l_max 21
_diffrn_reflns_limit_l_min -22
_diffrn_reflns_number 7583
_diffrn_reflns_point_group_measured_fraction_full 0.997
_diffrn_reflns_point_group_measured_fraction_max 0.997
_diffrn_reflns_theta_full 25.242
_diffrn_reflns_theta_max 27.483
_diffrn_reflns_theta_min 3.506
_exptl_absorpt_coefficient_mu 10.653
_exptl_absorpt_correction_T_max 1.00000
_exptl_absorpt_correction_T_min 0.59254
_exptl_absorpt_correction_type multi-scan
_exptl_absorpt_process_details
;

CrysAlisPro, Agilent Technologies,

Version 1.171.36.28 (release 01-02-2013 CrysAlis171 .NET)

(compiled Feb  1 2013,16:14:44)

Empirical absorption correction using spherical harmonics,

implemented in SCALE3 ABSPACK scaling algorithm.

;
_exptl_crystal_colour yellow
_exptl_crystal_density_diffrn 2.684
_exptl_crystal_description needle
_exptl_crystal_F_000 716
_exptl_crystal_size_max 0.150
_exptl_crystal_size_mid 0.050
_exptl_crystal_size_min 0.050
_refine_diff_density_max 2.258
_refine_diff_density_min -1.579
_refine_diff_density_rms 0.230
_refine_ls_extinction_method none
_refine_ls_goodness_of_fit_ref 1.011
_refine_ls_hydrogen_treatment constr
_refine_ls_matrix_type full
_refine_ls_number_parameters 226
_refine_ls_number_reflns 4435
_refine_ls_number_restraints 0
_refine_ls_restrained_S_all 1.011
_refine_ls_R_factor_all 0.0422
_refine_ls_R_factor_gt 0.0327
_refine_ls_shift/su_max 0.001
_refine_ls_shift/su_mean 0.000
_refine_ls_structure_factor_coef Fsqd
_refine_ls_weighting_details 'w=1/[\s^2^(Fo^2^)+(0.0172P)^2^] where P=(Fo^2^+2Fc^2^)/3'
_refine_ls_weighting_scheme calc
_refine_ls_wR_factor_gt 0.0599
_refine_ls_wR_factor_ref 0.0652
_reflns_Friedel_coverage 0.000
_reflns_number_gt 3795
_reflns_number_total 4435
_reflns_threshold_expression 'I > 2\s(I)'
_cod_data_source_file c7qi00299h2.cif
_cod_data_source_block moa372
_cod_original_cell_volume 969.49(9)
_cod_database_code 4349738
_shelx_shelxl_version_number 2014/7
_shelx_space_group_comment
;

The symmetry employed for this shelxl refinement is uniquely defined

by the following loop, which should always be used as a source of

symmetry information in preference to the above space-group names.

They are only intended as comments.

;
_shelx_estimated_absorpt_t_min 0.298
_shelx_estimated_absorpt_t_max 0.618

loop_
_space_group_symop_operation_xyz
'x, y, z'
'-x, -y, -z'

loop_
_atom_site_label
_atom_site_type_symbol
_atom_site_fract_x
_atom_site_fract_y
_atom_site_fract_z
_atom_site_U_iso_or_equiv
_atom_site_adp_type
_atom_site_occupancy
_atom_site_site_symmetry_order
_atom_site_calc_flag
_atom_site_refinement_flags_posn
_atom_site_refinement_flags_adp
Pt01 Pt 0.70310(4) 0.01935(2) 0.20297(2) 0.01649(7) Uani 1 1 d . .
I7 I 1.39507(7) -0.22370(4) 0.39721(2) 0.01942(10) Uani 1 1 d . .
I5 I 1.83391(7) -0.47935(4) 0.10965(2) 0.02749(11) Uani 1 1 d . .
P11 P 0.5042(3) 0.15951(15) 0.28937(8) 0.0151(3) Uani 1 1 d . .
Cl1 Cl 0.4086(3) 0.12910(18) 0.11599(8) 0.0296(4) Uani 1 1 d . .
C9 C 1.1413(10) -0.1820(6) 0.1621(3) 0.0168(12) Uani 1 1 d . .
C10 C 1.3328(11) -0.2678(6) 0.1205(3) 0.0169(12) Uani 1 1 d . .
N1 N 0.9310(8) -0.1090(5) 0.1269(3) 0.0175(10) Uani 1 1 d . .
N17 N 0.4605(9) 0.2326(5) 0.4385(3) 0.0181(10) Uani 1 1 d . .
O8 O 0.9637(7) -0.0819(4) 0.2767(2) 0.0176(9) Uani 1 1 d . .
C16 C 0.4749(11) 0.3735(6) 0.4129(3) 0.0196(13) Uani 1 1 d . .
H16A H 0.3959 0.4399 0.4518 0.024 Uiso 1 1 calc R U
H16B H 0.6457 0.3718 0.4101 0.024 Uiso 1 1 calc R U
C13 C 0.1840(10) 0.1809(6) 0.3052(3) 0.0198(13) Uani 1 1 d . .
H13A H 0.0964 0.2150 0.2566 0.024 Uiso 1 1 calc R U
H13B H 0.1595 0.0889 0.3214 0.024 Uiso 1 1 calc R U
N19 N 0.0870(9) 0.2812(5) 0.3645(3) 0.0215(11) Uani 1 1 d . .
N15 N 0.3648(9) 0.4256(5) 0.3387(3) 0.0196(11) Uani 1 1 d . .
C20 C 0.1170(11) 0.4200(6) 0.3418(3) 0.0244(14) Uani 1 1 d . .
H20A H 0.0445 0.4506 0.2906 0.029 Uiso 1 1 calc R U
H20B H 0.0271 0.4878 0.3786 0.029 Uiso 1 1 calc R U
C8 C 1.1515(10) -0.1642(6) 0.2420(3) 0.0150(12) Uani 1 1 d . .
C5 C 1.5405(10) -0.3392(6) 0.1626(3) 0.0175(12) Uani 1 1 d . .
C3 C 1.0858(11) -0.1962(7) 0.0084(3) 0.0241(14) Uani 1 1 d . .
H3 H 1.0627 -0.1986 -0.0451 0.029 Uiso 1 1 calc R U
C18 C 0.2086(11) 0.2335(6) 0.4376(3) 0.0213(13) Uani 1 1 d . .
H18A H 0.1997 0.1373 0.4515 0.026 Uiso 1 1 calc R U
H18B H 0.1210 0.2948 0.4776 0.026 Uiso 1 1 calc R U
C7 C 1.3597(10) -0.2379(6) 0.2789(3) 0.0168(12) Uani 1 1 d . .
C2 C 0.9020(11) -0.1168(6) 0.0524(3) 0.0213(13) Uani 1 1 d . .
H2 H 0.7537 -0.0673 0.0290 0.026 Uiso 1 1 calc R U
C4 C 1.3003(11) -0.2714(6) 0.0404(3) 0.0235(14) Uani 1 1 d . .
H4 H 1.4253 -0.3251 0.0095 0.028 Uiso 1 1 calc R U
C6 C 1.5544(11) -0.3237(6) 0.2394(3) 0.0203(13) Uani 1 1 d . .
H6 H 1.6972 -0.3715 0.2664 0.024 Uiso 1 1 calc R U
C14 C 0.4969(11) 0.3444(6) 0.2757(3) 0.0223(13) Uani 1 1 d . .
H14A H 0.6629 0.3519 0.2737 0.027 Uiso 1 1 calc R U
H14B H 0.4189 0.3841 0.2263 0.027 Uiso 1 1 calc R U
C12 C 0.6088(10) 0.1260(6) 0.3888(3) 0.0173(12) Uani 1 1 d . .
H12A H 0.6014 0.0317 0.4081 0.021 Uiso 1 1 calc R U
H12B H 0.7779 0.1273 0.3907 0.021 Uiso 1 1 calc R U

loop_
_atom_site_aniso_label
_atom_site_aniso_U_11
_atom_site_aniso_U_22
_atom_site_aniso_U_33
_atom_site_aniso_U_23
_atom_site_aniso_U_13
_atom_site_aniso_U_12
Pt01 0.01562(13) 0.01808(13) 0.01435(12) -0.00352(9) -0.00113(8) -0.00194(9)
I7 0.0247(2) 0.0161(2) 0.01514(19) -0.00125(15) -0.00302(15) -0.00188(16)
I5 0.0245(2) 0.0266(2) 0.0265(2) -0.00597(18) 0.00620(16) 0.00075(17)
P11 0.0129(8) 0.0155(8) 0.0153(7) -0.0019(6) 0.0001(5) -0.0016(6)
Cl1 0.0222(9) 0.0426(10) 0.0171(7) -0.0047(7) -0.0057(6) 0.0027(7)
C9 0.015(3) 0.016(3) 0.020(3) -0.003(2) 0.000(2) -0.005(2)
C10 0.026(4) 0.016(3) 0.011(3) -0.005(2) 0.002(2) -0.009(2)
N1 0.016(3) 0.019(3) 0.017(2) -0.004(2) 0.0009(19) -0.003(2)
N17 0.020(3) 0.019(3) 0.015(2) 0.000(2) -0.0021(19) -0.004(2)
O8 0.012(2) 0.022(2) 0.0142(19) -0.0030(17) -0.0006(15) 0.0035(16)
C16 0.019(3) 0.023(3) 0.017(3) -0.008(3) 0.001(2) -0.005(3)
C13 0.019(3) 0.021(3) 0.019(3) -0.002(3) -0.007(2) -0.006(2)
N19 0.014(3) 0.026(3) 0.024(3) -0.005(2) 0.001(2) -0.003(2)
N15 0.024(3) 0.014(3) 0.019(3) -0.004(2) -0.001(2) -0.003(2)
C20 0.021(4) 0.022(3) 0.023(3) -0.007(3) -0.004(2) 0.008(3)
C8 0.015(3) 0.017(3) 0.013(3) -0.004(2) 0.000(2) -0.003(2)
C5 0.017(3) 0.014(3) 0.021(3) -0.003(2) 0.004(2) -0.004(2)
C3 0.031(4) 0.029(4) 0.013(3) -0.007(3) -0.002(2) -0.010(3)
C18 0.024(4) 0.023(3) 0.018(3) -0.007(3) 0.003(2) -0.007(3)
C7 0.021(3) 0.016(3) 0.012(3) -0.005(2) 0.000(2) -0.003(2)
C2 0.026(4) 0.023(3) 0.013(3) -0.004(3) -0.006(2) -0.002(3)
C4 0.032(4) 0.021(3) 0.017(3) -0.002(3) 0.003(3) -0.009(3)
C6 0.018(3) 0.019(3) 0.021(3) 0.003(3) -0.001(2) -0.001(2)
C14 0.025(4) 0.021(3) 0.021(3) -0.002(3) -0.002(2) -0.007(3)
C12 0.012(3) 0.017(3) 0.020(3) 0.000(2) -0.002(2) 0.001(2)

loop_
_atom_type_symbol
_atom_type_description
_atom_type_scat_dispersion_real
_atom_type_scat_dispersion_imag
_atom_type_scat_source
C C 0.0033 0.0016 'International Tables Vol C Tables 4.2.6.8 and 6.1.1.4'
H H 0.0000 0.0000 'International Tables Vol C Tables 4.2.6.8 and 6.1.1.4'
N N 0.0061 0.0033 'International Tables Vol C Tables 4.2.6.8 and 6.1.1.4'
O O 0.0106 0.0060 'International Tables Vol C Tables 4.2.6.8 and 6.1.1.4'
P P 0.1023 0.0942 'International Tables Vol C Tables 4.2.6.8 and 6.1.1.4'
Cl Cl 0.1484 0.1585 'International Tables Vol C Tables 4.2.6.8 and 6.1.1.4'
I I -0.4742 1.8119 'International Tables Vol C Tables 4.2.6.8 and 6.1.1.4'
Pt Pt -1.7033 8.3905 'International Tables Vol C Tables 4.2.6.8 and 6.1.1.4'

loop_
_geom_angle_atom_site_label_1
_geom_angle_atom_site_label_2
_geom_angle_atom_site_label_3
_geom_angle
O8 Pt01 N1 81.40(16)
O8 Pt01 P11 93.14(11)
N1 Pt01 P11 172.58(13)
O8 Pt01 Cl1 178.12(11)
N1 Pt01 Cl1 96.89(13)
P11 Pt01 Cl1 88.63(5)
C13 P11 C14 99.3(3)
C13 P11 C12 99.7(3)
C14 P11 C12 99.0(3)
C13 P11 Pt01 120.25(18)
C14 P11 Pt01 116.5(2)
C12 P11 Pt01 118.17(19)
N1 C9 C10 121.2(5)
N1 C9 C8 115.4(5)
C10 C9 C8 123.4(5)
C5 C10 C9 116.6(5)
C5 C10 C4 126.3(6)
C9 C10 C4 117.2(5)
C2 N1 C9 120.7(5)
C2 N1 Pt01 128.4(4)
C9 N1 Pt01 110.6(3)
C18 N17 C16 108.4(4)
C18 N17 C12 111.2(4)
C16 N17 C12 110.7(5)
C8 O8 Pt01 112.5(3)
N15 C16 N17 114.3(4)
N19 C13 P11 111.0(4)
C18 N19 C20 107.8(4)
C18 N19 C13 111.2(5)
C20 N19 C13 111.0(5)
C16 N15 C20 108.4(4)
C16 N15 C14 111.9(5)
C20 N15 C14 110.8(4)
N15 C20 N19 114.9(4)
O8 C8 C7 123.9(5)
O8 C8 C9 119.6(5)
C7 C8 C9 116.5(5)
C6 C5 C10 121.1(5)
C6 C5 I5 117.9(4)
C10 C5 I5 120.9(4)
C4 C3 C2 121.4(5)
N19 C18 N17 115.1(5)
C8 C7 C6 121.7(5)
C8 C7 I7 120.3(4)
C6 C7 I7 118.0(4)
N1 C2 C3 120.6(5)
C3 C4 C10 118.9(6)
C5 C6 C7 120.7(5)
N15 C14 P11 111.0(4)
N17 C12 P11 111.0(4)

loop_
_geom_bond_atom_site_label_1
_geom_bond_atom_site_label_2
_geom_bond_distance
Pt01 O8 2.007(4)
Pt01 N1 2.079(5)
Pt01 P11 2.1976(15)
Pt01 Cl1 2.2984(14)
I7 C7 2.099(5)
I5 C5 2.109(6)
P11 C13 1.832(6)
P11 C14 1.832(6)
P11 C12 1.833(5)
C9 N1 1.370(7)
C9 C10 1.413(8)
C9 C8 1.423(7)
C10 C5 1.411(8)
C10 C4 1.422(7)
N1 C2 1.326(7)
N17 C18 1.465(7)
N17 C16 1.471(7)
N17 C12 1.478(7)
O8 C8 1.324(6)
C16 N15 1.457(7)
C13 N19 1.474(7)
N19 C18 1.459(7)
N19 C20 1.472(8)
N15 C20 1.460(7)
N15 C14 1.474(7)
C8 C7 1.375(8)
C5 C6 1.368(8)
C3 C4 1.370(9)
C3 C2 1.384(8)
C7 C6 1.406(8)
